data_4110709
loop_
_publ_author_name
'Hiroyasu Furukawa'
'Jaheon Kim'
'Katherine E. Plass'
'Omar M. Yaghi'

_publ_contact_author_address
; 
Department of Chemistry and Biochemistry
University of Caligornia-Los Angeles 
Los Angeles, CA 90095 
USA 
;
_publ_contact_author_email yaghi@chem.ucla.edu
_publ_contact_author_name 'Professor Omar M. Yaghi'
_publ_section_title
;
 Crystal Structure, Dissolution, and Deposition of a 5 nm Functionalized
 Metal-Organic Great Rhombicuboctahedron
;
_journal_name_full 'Journal of the American Chemical Society'
_journal_page_first 8398
_journal_page_last 8399
_journal_paper_doi 10.1021/ja062491e
_journal_volume 128
_journal_year 2006
_chemical_formula_sum 'C640 H1072 Cu24 N32 O176'
_chemical_formula_weight 13556.26
_chemical_name_systematic
; 
 ? 
;
_space_group_IT_number 88
_symmetry_cell_setting tetragonal
_symmetry_space_group_name_Hall '-I 4ad'
_symmetry_space_group_name_H-M 'I 41/a :2'
_atom_sites_solution_hydrogens geom
_atom_sites_solution_primary direct
_atom_sites_solution_secondary difmap
_audit_creation_method SHELXL-97
_cell_angle_alpha 90.00
_cell_angle_beta 90.00
_cell_angle_gamma 90.00
_cell_formula_units_Z 4
_cell_length_a 33.5715(7)
_cell_length_b 33.5715(7)
_cell_length_c 68.2468(14)
_cell_measurement_reflns_used 8779
_cell_measurement_temperature 153(2)
_cell_measurement_theta_max 22.9
_cell_measurement_theta_min 2.17
_cell_volume 76917(3)
_computing_cell_refinement 'Bruker SAINT'
_computing_data_collection 'Bruker SMART'
_computing_data_reduction 'Bruker SAINT'
_computing_molecular_graphics 'Bruker XP'
_computing_publication_material 'Bruekr XCIF'
_computing_structure_refinement 'SHELXL-97 (Sheldrick, 1997)'
_computing_structure_solution 'SHELXS-97 (Sheldrick, 1990)'
_diffrn_ambient_temperature 153(2)
_diffrn_measured_fraction_theta_full 0.997
_diffrn_measured_fraction_theta_max 0.997
_diffrn_measurement_device_type 'Bruker SMART APEX CCD'
_diffrn_measurement_method 'omega and phi scan'
_diffrn_radiation_monochromator graphite
_diffrn_radiation_source 'fine-focus sealed tube'
_diffrn_radiation_type MoK\a
_diffrn_radiation_wavelength 0.71073
_diffrn_reflns_av_R_equivalents 0.1159
_diffrn_reflns_av_sigmaI/netI 0.1054
_diffrn_reflns_limit_h_max 37
_diffrn_reflns_limit_h_min -37
_diffrn_reflns_limit_k_max 37
_diffrn_reflns_limit_k_min -37
_diffrn_reflns_limit_l_max 75
_diffrn_reflns_limit_l_min -75
_diffrn_reflns_number 274510
_diffrn_reflns_theta_full 23.33
_diffrn_reflns_theta_max 23.33
_diffrn_reflns_theta_min 0.68
_diffrn_standards_decay_% none
_exptl_absorpt_coefficient_mu 0.721
_exptl_absorpt_correction_T_max 0.9580
_exptl_absorpt_correction_T_min 0.6715
_exptl_absorpt_correction_type SADABS
_exptl_crystal_colour blue
_exptl_crystal_density_diffrn 1.171
_exptl_crystal_description prism
_exptl_crystal_F_000 28960
_exptl_crystal_size_max 0.60
_exptl_crystal_size_mid 0.24
_exptl_crystal_size_min 0.06
_refine_diff_density_max 1.207
_refine_diff_density_min -0.669
_refine_diff_density_rms 0.167
_refine_ls_extinction_method none
_refine_ls_goodness_of_fit_ref 1.066
_refine_ls_hydrogen_treatment mixed
_refine_ls_matrix_type full
_refine_ls_number_parameters 1012
_refine_ls_number_reflns 27810
_refine_ls_number_restraints 128
_refine_ls_restrained_S_all 1.084
_refine_ls_R_factor_all 0.1830
_refine_ls_R_factor_gt 0.1178
_refine_ls_shift/su_max 0.060
_refine_ls_shift/su_mean 0.000
_refine_ls_structure_factor_coef Fsqd
_refine_ls_weighting_details 'calc w=1/[\s^2^(Fo^2^)+(0.2000P)^2^+0.0000P] where P=(Fo^2^+2Fc^2^)/3'
_refine_ls_weighting_scheme calc
_refine_ls_wR_factor_gt 0.3336
_refine_ls_wR_factor_ref 0.3641
_reflns_number_gt 12244
_reflns_number_total 27810
_reflns_threshold_expression >2sigma(I)
_cod_data_source_file ja062491esi20060411_120201.cif
_cod_data_source_block MOP18
_cod_original_sg_symbol_H-M 'I 41/a'
_cod_database_code 4110709

loop_
_symmetry_equiv_pos_as_xyz
'x, y, z'
'-x+1/2, -y, z+1/2'
'-y+3/4, x+1/4, z+1/4'
'y+3/4, -x+3/4, z+3/4'
'x+1/2, y+1/2, z+1/2'
'-x+1, -y+1/2, z+1'
'-y+5/4, x+3/4, z+3/4'
'y+5/4, -x+5/4, z+5/4'
'-x, -y, -z'
'x-1/2, y, -z-1/2'
'y-3/4, -x-1/4, -z-1/4'
'-y-3/4, x-3/4, -z-3/4'
'-x+1/2, -y+1/2, -z+1/2'
'x, y+1/2, -z'
'y-1/4, -x+1/4, -z+1/4'
'-y-1/4, x-1/4, -z-1/4'

loop_
_atom_site_label
_atom_site_type_symbol
_atom_site_fract_x
_atom_site_fract_y
_atom_site_fract_z
_atom_site_U_iso_or_equiv
_atom_site_adp_type
_atom_site_occupancy
_atom_site_symmetry_multiplicity
_atom_site_calc_flag
_atom_site_refinement_flags
Cu1 Cu 1.04063(3) 0.08154(3) 0.205581(16) 0.0612(4) Uani 1 1 d D
Cu2 Cu 1.05383(4) 0.02847(4) 0.233119(16) 0.0657(4) Uani 1 1 d .
Cu3 Cu 0.87410(4) 0.04598(3) 0.124887(15) 0.0599(4) Uani 1 1 d .
Cu4 Cu 0.83328(4) -0.02110(3) 0.124828(16) 0.0643(4) Uani 1 1 d .
Cu5 Cu 0.84063(3) 0.21049(3) 0.206565(15) 0.0589(4) Uani 1 1 d .
Cu6 Cu 0.78792(4) 0.19815(3) 0.234082(16) 0.0623(4) Uani 1 1 d .
O1A O 1.00935(19) 0.0396(2) 0.19317(9) 0.0717(19) Uani 1 1 d .
O2A O 1.02092(19) -0.00590(19) 0.21601(10) 0.0748(19) Uani 1 1 d .
O3A O 0.90601(18) 0.01876(19) 0.14499(8) 0.0643(17) Uani 1 1 d .
O4A O 0.8729(2) -0.03897(18) 0.14405(9) 0.0702(18) Uani 1 1 d .
O5A O 0.9437(4) -0.1244(3) 0.19454(17) 0.189(6) Uani 1 1 d .
C1A C 0.97682(18) -0.0217(2) 0.19040(9) 0.068(3) Uani 1 1 d G
C2A C 0.9532(2) -0.00727(16) 0.17527(9) 0.064(3) Uani 1 1 d G
H2AA H 0.9556 0.0197 0.1712 0.077 Uiso 1 1 calc R
C3A C 0.92600(19) -0.0323(2) 0.16606(8) 0.070(3) Uani 1 1 d G
C4A C 0.9225(2) -0.07174(19) 0.17197(11) 0.095(4) Uani 1 1 d G
H4AA H 0.9039 -0.0888 0.1657 0.113 Uiso 1 1 calc R
C5A C 0.9461(3) -0.08620(16) 0.18710(12) 0.105(4) Uani 1 1 d G
C6A C 0.9733(2) -0.0612(2) 0.19632(9) 0.092(4) Uani 1 1 d G
H6AA H 0.9895 -0.0711 0.2067 0.111 Uiso 1 1 calc R
C7A C 1.0042(3) 0.0078(3) 0.20102(14) 0.057(3) Uani 1 1 d .
C8A C 0.8985(3) -0.0159(3) 0.15051(13) 0.062(3) Uani 1 1 d .
O1B O 0.8368(2) 0.06349(18) 0.14484(8) 0.0676(18) Uani 1 1 d .
O2B O 0.80296(19) 0.00548(19) 0.14630(9) 0.0716(19) Uani 1 1 d .
O3B O 0.81767(19) 0.16185(18) 0.19488(8) 0.0666(18) Uani 1 1 d .
O4B O 0.7685(2) 0.15484(19) 0.21675(10) 0.090(2) Uani 1 1 d .
O5B O 0.6998(3) 0.0276(3) 0.19465(18) 0.178(5) Uani 1 1 d .
C1B C 0.7863(2) 0.05647(19) 0.16799(9) 0.069(3) Uani 1 1 d G
C2B C 0.79700(17) 0.09235(18) 0.17668(9) 0.066(3) Uani 1 1 d G
H2BA H 0.8196 0.1065 0.1721 0.079 Uiso 1 1 calc R
C3B C 0.7746(2) 0.10747(16) 0.19212(9) 0.070(3) Uani 1 1 d G
C4B C 0.7415(2) 0.0867(2) 0.19887(11) 0.121(5) Uani 1 1 d G
H4BA H 0.7262 0.0970 0.2094 0.145 Uiso 1 1 calc R
C5B C 0.7308(2) 0.0508(2) 0.19018(13) 0.137(6) Uani 1 1 d G
C6B C 0.7532(2) 0.03571(18) 0.17474(11) 0.109(4) Uani 1 1 d G
H6BA H 0.7459 0.0112 0.1688 0.131 Uiso 1 1 calc R
C7B C 0.8121(3) 0.0395(3) 0.15192(11) 0.050(2) Uani 1 1 d .
C8B C 0.7901(3) 0.1449(2) 0.20204(14) 0.067(3) Uani 1 1 d .
O1C O 0.87484(18) 0.17658(18) 0.22276(8) 0.0672(18) Uani 1 1 d .
O2C O 0.8267(2) 0.1616(2) 0.24436(10) 0.095(3) Uani 1 1 d .
O3C O 0.99509(18) 0.09506(18) 0.22207(9) 0.0689(18) Uani 1 1 d .
O4C O 1.0045(2) 0.0483(2) 0.24506(9) 0.0753(19) Uani 1 1 d .
O5C O 0.8874(3) 0.0588(3) 0.28894(14) 0.163(5) Uani 1 1 d .
C1C C 0.88757(18) 0.12788(18) 0.24700(9) 0.069(3) Uani 1 1 d G
C2C C 0.87483(19) 0.1087(2) 0.26393(10) 0.100(4) Uani 1 1 d G
H2CA H 0.8498 0.1154 0.2696 0.119 Uiso 1 1 calc R
C3C C 0.8986(2) 0.0798(2) 0.27261(9) 0.116(5) Uani 1 1 d G
C4C C 0.9352(2) 0.07005(19) 0.26434(10) 0.093(4) Uani 1 1 d G
H4CA H 0.9515 0.0503 0.2703 0.112 Uiso 1 1 calc R
C5C C 0.94795(16) 0.0892(2) 0.24741(9) 0.062(3) Uani 1 1 d G
C6C C 0.92413(19) 0.11812(18) 0.23874(8) 0.065(3) Uani 1 1 d G
H6CA H 0.9328 0.1312 0.2272 0.077 Uiso 1 1 calc R
C7C C 0.8604(3) 0.1576(2) 0.23687(14) 0.060(3) Uani 1 1 d .
C8C C 0.9856(3) 0.0761(3) 0.23756(15) 0.058(3) Uani 1 1 d .
O1D O 0.8356(2) 0.05915(19) 0.10437(9) 0.0733(19) Uani 1 1 d .
O2D O 0.7983(2) 0.0042(2) 0.10566(9) 0.0768(19) Uani 1 1 d .
O3D O 0.8084(2) 0.16103(19) 0.05587(9) 0.0689(18) Uani 1 1 d .
O4D O 0.7639(2) 0.1502(2) 0.03286(10) 0.080(2) Uani 1 1 d .
O5D O 0.6893(4) 0.0297(5) 0.0580(2) 0.265(9) Uani 1 1 d .
C1D C 0.7804(2) 0.0543(2) 0.08333(9) 0.069(3) Uani 1 1 d G
C2D C 0.79161(18) 0.0892(2) 0.07384(10) 0.074(3) Uani 1 1 d G
H2DA H 0.8151 0.1028 0.0777 0.089 Uiso 1 1 calc R
C3D C 0.7685(2) 0.10416(19) 0.05864(10) 0.075(3) Uani 1 1 d G
C4D C 0.7341(2) 0.0842(3) 0.05293(10) 0.113(5) Uani 1 1 d G
H4DA H 0.7183 0.0944 0.0425 0.135 Uiso 1 1 calc R
C5D C 0.7228(2) 0.0494(3) 0.06241(13) 0.118(5) Uani 1 1 d G
C6D C 0.7460(3) 0.0344(2) 0.07761(12) 0.128(5) Uani 1 1 d G
H6DA H 0.7383 0.0106 0.0841 0.153 Uiso 1 1 calc R
C7D C 0.8081(3) 0.0368(3) 0.09879(13) 0.067(3) Uani 1 1 d .
C8D C 0.7822(3) 0.1414(3) 0.04762(15) 0.060(3) Uani 1 1 d .
O1E O 0.77041(19) 0.34412(18) 0.14502(8) 0.0689(18) Uani 1 1 d .
O2E O 0.71456(19) 0.3801(2) 0.14641(8) 0.0689(18) Uani 1 1 d .
O3E O 0.79745(19) 0.24196(18) 0.19442(8) 0.0682(18) Uani 1 1 d .
O4E O 0.75576(18) 0.23624(19) 0.21931(8) 0.0658(18) Uani 1 1 d .
O5E O 0.6364(2) 0.3184(3) 0.19899(11) 0.111(3) Uani 1 1 d .
C1E C 0.72350(18) 0.32687(17) 0.16874(7) 0.057(2) Uani 1 1 d G
C2E C 0.74915(14) 0.29908(18) 0.17703(8) 0.063(3) Uani 1 1 d G
H2EA H 0.7748 0.2950 0.1716 0.076 Uiso 1 1 calc R
C3E C 0.73721(17) 0.27729(16) 0.19332(8) 0.055(2) Uani 1 1 d G
C4E C 0.69961(18) 0.28330(18) 0.20133(7) 0.071(3) Uani 1 1 d G
H4EA H 0.6914 0.2684 0.2125 0.086 Uiso 1 1 calc R
C5E C 0.67396(14) 0.3111(2) 0.19304(9) 0.074(3) Uani 1 1 d G
C6E C 0.68590(17) 0.33287(18) 0.17675(9) 0.067(3) Uani 1 1 d G
H6EA H 0.6684 0.3519 0.1711 0.081 Uiso 1 1 calc R
C7E C 0.7375(3) 0.3539(3) 0.15192(11) 0.056(3) Uani 1 1 d .
C8E C 0.7673(3) 0.2496(2) 0.20335(13) 0.051(2) Uani 1 1 d .
O1F O 0.92679(19) 0.38355(18) 0.22169(9) 0.0726(19) Uani 1 1 d .
O2F O 0.91581(19) 0.4284(2) 0.24556(9) 0.0730(19) Uani 1 1 d .
O3F O 0.85497(19) 0.25758(18) 0.22219(9) 0.0746(19) Uani 1 1 d .
O4F O 0.81472(19) 0.2434(2) 0.24697(9) 0.0719(19) Uani 1 1 d .
O5F O 0.8429(2) 0.3532(2) 0.29585(9) 0.097(2) Uani 1 1 d .
C1F C 0.88785(17) 0.36448(16) 0.24835(8) 0.059(2) Uani 1 1 d G
C2F C 0.87662(18) 0.32930(18) 0.23914(6) 0.066(3) Uani 1 1 d G
H2FA H 0.8852 0.3240 0.2261 0.079 Uiso 1 1 calc R
C3F C 0.85291(18) 0.30186(15) 0.24897(8) 0.056(2) Uani 1 1 d G
C4F C 0.84043(18) 0.30960(17) 0.26801(8) 0.075(3) Uani 1 1 d G
H4FA H 0.8242 0.2908 0.2747 0.090 Uiso 1 1 calc R
C5F C 0.8517(2) 0.3448(2) 0.27722(6) 0.073(3) Uani 1 1 d G
C6F C 0.87536(19) 0.37222(16) 0.26739(8) 0.067(3) Uani 1 1 d G
H6FA H 0.8830 0.3963 0.2737 0.081 Uiso 1 1 calc R
C7F C 0.9115(3) 0.3954(3) 0.23787(13) 0.062(3) Uani 1 1 d .
C8F C 0.8387(3) 0.2642(2) 0.23846(13) 0.052(2) Uani 1 1 d .
C9A C 0.9356(8) -0.1511(6) 0.1810(4) 0.251(11) Uiso 1 1 d D
H9AA H 0.9544 -0.1483 0.1699 0.302 Uiso 1 1 calc R
H9AB H 0.9082 -0.1471 0.1760 0.302 Uiso 1 1 calc R
C10A C 0.9396(10) -0.1933(7) 0.1901(5) 0.348(17) Uiso 1 1 d D
H10A H 0.9656 -0.1958 0.1969 0.417 Uiso 1 1 calc R
H10B H 0.9182 -0.1976 0.1999 0.417 Uiso 1 1 calc R
C11A C 0.9366(11) -0.2245(12) 0.1736(5) 0.40(2) Uiso 1 1 d D
H11A H 0.9123 -0.2199 0.1656 0.481 Uiso 1 1 calc R
H11B H 0.9601 -0.2230 0.1649 0.481 Uiso 1 1 calc R
C12A C 0.935(2) -0.2653(15) 0.1837(9) 0.681(6) Uiso 1 1 d D
H12A H 0.9150 -0.2620 0.1945 0.817 Uiso 1 1 calc R
H12B H 0.9608 -0.2688 0.1901 0.817 Uiso 1 1 calc R
C13A C 0.925(2) -0.3059(18) 0.1744(8) 0.681(6) Uiso 1 1 d D
H13A H 0.9482 -0.3122 0.1661 0.817 Uiso 1 1 calc R
H13B H 0.9026 -0.3006 0.1653 0.817 Uiso 1 1 calc R
C14A C 0.914(2) -0.346(2) 0.1846(7) 0.681(6) Uiso 1 1 d D
H14A H 0.8852 -0.3468 0.1877 0.817 Uiso 1 1 calc R
H14B H 0.9294 -0.3491 0.1969 0.817 Uiso 1 1 calc R
C15A C 0.926(2) -0.3769(18) 0.1691(9) 0.681(6) Uiso 1 1 d D
H15A H 0.9082 -0.3760 0.1575 0.817 Uiso 1 1 calc R
H15B H 0.9539 -0.3741 0.1649 0.817 Uiso 1 1 calc R
C16A C 0.919(2) -0.415(2) 0.1813(8) 0.681(6) Uiso 1 1 d D
H16A H 0.8932 -0.4147 0.1882 0.817 Uiso 1 1 calc R
H16B H 0.9410 -0.4197 0.1907 0.817 Uiso 1 1 calc R
C17A C 0.920(2) -0.444(2) 0.1638(10) 0.681(6) Uiso 1 1 d D
H17A H 0.9383 -0.4310 0.1544 0.817 Uiso 1 1 calc R
H17B H 0.9351 -0.4671 0.1690 0.817 Uiso 1 1 calc R
C18A C 0.8888(14) -0.463(2) 0.1504(11) 0.681(6) Uiso 1 1 d D
H18A H 0.8762 -0.4410 0.1433 0.817 Uiso 1 1 calc R
H18B H 0.8681 -0.4739 0.1594 0.817 Uiso 1 1 calc R
C19A C 0.8944(18) -0.496(2) 0.1349(11) 0.681(6) Uiso 1 1 d D
H19A H 0.8939 -0.5229 0.1411 0.817 Uiso 1 1 calc R
H19B H 0.9201 -0.4928 0.1280 0.817 Uiso 1 1 calc R
C20A C 0.8589(18) -0.4908(19) 0.1207(8) 0.681(6) Uiso 1 1 d D
H20A H 0.8559 -0.5148 0.1127 0.817 Uiso 1 1 calc R
H20B H 0.8638 -0.4678 0.1122 0.817 Uiso 1 1 calc R
H20C H 0.8344 -0.4865 0.1283 0.817 Uiso 1 1 calc R
C9B C 0.6697(6) 0.0452(6) 0.2051(3) 0.208(9) Uiso 1 1 d D
H9BA H 0.6644 0.0718 0.1993 0.249 Uiso 1 1 calc R
H9BZ H 0.6789 0.0493 0.2187 0.249 Uiso 1 1 calc R
C10B C 0.6306(8) 0.0213(9) 0.2054(5) 0.311(14) Uiso 1 1 d D
H10C H 0.6134 0.0325 0.2158 0.374 Uiso 1 1 calc R
H10Z H 0.6370 -0.0064 0.2092 0.374 Uiso 1 1 calc R
C11B C 0.6063(11) 0.0201(12) 0.1862(5) 0.43(2) Uiso 1 1 d D
H11C H 0.6254 0.0260 0.1755 0.511 Uiso 1 1 calc R
H11Z H 0.5878 0.0430 0.1868 0.511 Uiso 1 1 calc R
C12B C 0.5811(17) -0.0159(14) 0.1790(8) 0.681(6) Uiso 1 1 d D
H12C H 0.5532 -0.0075 0.1813 0.817 Uiso 1 1 calc R
H12Z H 0.5845 -0.0156 0.1645 0.817 Uiso 1 1 calc R
C13B C 0.582(2) -0.0605(14) 0.1844(8) 0.681(6) Uiso 1 1 d D
H13C H 0.5723 -0.0639 0.1980 0.817 Uiso 1 1 calc R
H13D H 0.6091 -0.0708 0.1835 0.817 Uiso 1 1 calc R
C14B C 0.5542(13) -0.084(2) 0.1703(9) 0.681(6) Uiso 1 1 d D
H14C H 0.5283 -0.0902 0.1766 0.817 Uiso 1 1 calc R
H14D H 0.5493 -0.0691 0.1581 0.817 Uiso 1 1 calc R
C15B C 0.5777(18) -0.1230(15) 0.1661(6) 0.681(6) Uiso 1 1 d D
H15B H 0.6065 -0.1194 0.1687 0.817 Uiso 1 1 calc R
H15C H 0.5739 -0.1319 0.1524 0.817 Uiso 1 1 calc R
C16B C 0.5587(15) -0.1527(11) 0.1808(9) 0.681(6) Uiso 1 1 d D
H16C H 0.5682 -0.1403 0.1932 0.817 Uiso 1 1 calc R
H16D H 0.5771 -0.1754 0.1789 0.817 Uiso 1 1 calc R
C17B C 0.5212(10) -0.1770(11) 0.1896(9) 0.681(6) Uiso 1 1 d D
H17C H 0.5326 -0.2041 0.1907 0.817 Uiso 1 1 calc R
H17D H 0.5206 -0.1669 0.2033 0.817 Uiso 1 1 calc R
C18B C 0.4764(13) -0.1869(17) 0.1863(8) 0.681(6) Uiso 1 1 d D
H18B H 0.4748 -0.1886 0.1719 0.817 Uiso 1 1 calc R
H18C H 0.4634 -0.1613 0.1897 0.817 Uiso 1 1 calc R
C19B C 0.4445(17) -0.2179(13) 0.1929(6) 0.681(6) Uiso 1 1 d D
H19B H 0.4579 -0.2395 0.2003 0.817 Uiso 1 1 calc R
H19Y H 0.4255 -0.2048 0.2020 0.817 Uiso 1 1 calc R
C20B C 0.4208(10) -0.2364(12) 0.1756(8) 0.681(6) Uiso 1 1 d D
H20D H 0.4300 -0.2638 0.1734 0.817 Uiso 1 1 calc R
H20E H 0.4252 -0.2205 0.1638 0.817 Uiso 1 1 calc R
H20F H 0.3924 -0.2367 0.1788 0.817 Uiso 1 1 calc R
C9C C 0.8494(6) 0.0671(5) 0.2971(3) 0.178(7) Uiso 1 1 d D
H9CA H 0.8281 0.0593 0.2879 0.213 Uiso 1 1 calc R
H9CB H 0.8468 0.0960 0.2999 0.213 Uiso 1 1 calc R
C10C C 0.8461(7) 0.0429(7) 0.3163(3) 0.259(11) Uiso 1 1 d D
H10D H 0.8710 0.0449 0.3240 0.310 Uiso 1 1 calc R
H10E H 0.8235 0.0523 0.3244 0.310 Uiso 1 1 calc R
C11C C 0.8391(9) 0.0000(8) 0.3091(4) 0.309(14) Uiso 1 1 d D
H11D H 0.8561 -0.0044 0.2974 0.371 Uiso 1 1 calc R
H11E H 0.8111 -0.0021 0.3047 0.371 Uiso 1 1 calc R
C12C C 0.8472(19) -0.0347(12) 0.3238(6) 0.681(6) Uiso 1 1 d D
H12D H 0.8766 -0.0340 0.3227 0.817 Uiso 1 1 calc R
H12E H 0.8419 -0.0191 0.3359 0.817 Uiso 1 1 calc R
C13C C 0.845(2) -0.0764(11) 0.3338(7) 0.681(6) Uiso 1 1 d D
H13E H 0.8642 -0.0753 0.3447 0.817 Uiso 1 1 calc R
H13Q H 0.8182 -0.0775 0.3399 0.817 Uiso 1 1 calc R
C14C C 0.8509(19) -0.1178(14) 0.3243(6) 0.681(6) Uiso 1 1 d D
H14E H 0.8796 -0.1235 0.3226 0.817 Uiso 1 1 calc R
H14F H 0.8379 -0.1189 0.3113 0.817 Uiso 1 1 calc R
C15C C 0.832(2) -0.1487(11) 0.3384(7) 0.681(6) Uiso 1 1 d D
H15D H 0.8501 -0.1543 0.3495 0.817 Uiso 1 1 calc R
H15E H 0.8066 -0.1380 0.3438 0.817 Uiso 1 1 calc R
C16C C 0.823(2) -0.1876(13) 0.3269(5) 0.681(6) Uiso 1 1 d D
H16E H 0.7988 -0.1831 0.3192 0.817 Uiso 1 1 calc R
H16Q H 0.8453 -0.1911 0.3174 0.817 Uiso 1 1 calc R
C17C C 0.818(2) -0.2278(12) 0.3377(5) 0.681(6) Uiso 1 1 d D
H17E H 0.7938 -0.2262 0.3459 0.817 Uiso 1 1 calc R
H17Q H 0.8410 -0.2314 0.3467 0.817 Uiso 1 1 calc R
C18C C 0.8149(13) -0.2655(12) 0.3247(5) 0.681(6) Uiso 1 1 d D
H18D H 0.7913 -0.2616 0.3163 0.817 Uiso 1 1 calc R
H18E H 0.8384 -0.2651 0.3159 0.817 Uiso 1 1 calc R
C19C C 0.812(2) -0.3083(13) 0.3327(5) 0.681(6) Uiso 1 1 d D
H19C H 0.7868 -0.3108 0.3402 0.817 Uiso 1 1 calc R
H19D H 0.8342 -0.3126 0.3421 0.817 Uiso 1 1 calc R
C20C C 0.8133(19) -0.3420(12) 0.3172(7) 0.681(6) Uiso 1 1 d D
H20G H 0.8074 -0.3676 0.3234 0.817 Uiso 1 1 calc R
H20H H 0.8398 -0.3431 0.3112 0.817 Uiso 1 1 calc R
H20I H 0.7934 -0.3367 0.3070 0.817 Uiso 1 1 calc R
C9D C 0.6538(12) 0.0481(12) 0.0475(6) 0.41(2) Uiso 1 1 d D
H9DA H 0.6564 0.0454 0.0331 0.498 Uiso 1 1 calc R
H9DB H 0.6509 0.0767 0.0508 0.498 Uiso 1 1 calc R
C10D C 0.6180(13) 0.0235(12) 0.0553(6) 0.42(2) Uiso 1 1 d D
H10F H 0.6280 0.0078 0.0666 0.500 Uiso 1 1 calc R
H10G H 0.6109 0.0041 0.0449 0.500 Uiso 1 1 calc R
C11D C 0.5782(18) 0.044(5) 0.0621(19) 1.5(2) Uiso 1 1 d D
H11F H 0.5739 0.0329 0.0754 1.848 Uiso 1 1 calc R
H11W H 0.5856 0.0720 0.0640 1.848 Uiso 1 1 calc R
C12D C 0.5353(19) 0.0459(17) 0.0533(9) 0.681(6) Uiso 1 1 d D
H12F H 0.5402 0.0487 0.0390 0.817 Uiso 1 1 calc R
H12W H 0.5251 0.0185 0.0550 0.817 Uiso 1 1 calc R
C13D C 0.498(2) 0.0720(12) 0.0566(6) 0.681(6) Uiso 1 1 d D
H13F H 0.5021 0.0940 0.0472 0.817 Uiso 1 1 calc R
H13G H 0.5034 0.0839 0.0696 0.817 Uiso 1 1 calc R
C14D C 0.452(2) 0.0680(13) 0.0568(6) 0.681(6) Uiso 1 1 d D
H14G H 0.4459 0.0959 0.0605 0.817 Uiso 1 1 calc R
H14H H 0.4497 0.0533 0.0693 0.817 Uiso 1 1 calc R
C15D C 0.4103(17) 0.057(2) 0.0484(8) 0.681(6) Uiso 1 1 d D
H15F H 0.4024 0.0771 0.0385 0.817 Uiso 1 1 calc R
H15G H 0.4117 0.0308 0.0418 0.817 Uiso 1 1 calc R
C16D C 0.3786(18) 0.056(2) 0.0649(8) 0.681(6) Uiso 1 1 d D
H16F H 0.3807 0.0798 0.0731 0.817 Uiso 1 1 calc R
H16W H 0.3836 0.0321 0.0733 0.817 Uiso 1 1 calc R
C17D C 0.3361(18) 0.0528(19) 0.0560(8) 0.681(6) Uiso 1 1 d D
H17F H 0.3422 0.0558 0.0419 0.817 Uiso 1 1 calc R
H17G H 0.3307 0.0240 0.0577 0.817 Uiso 1 1 calc R
C18D C 0.2932(19) 0.0696(14) 0.0566(7) 0.681(6) Uiso 1 1 d D
H18F H 0.3005 0.0972 0.0603 0.817 Uiso 1 1 calc R
H18G H 0.2855 0.0574 0.0693 0.817 Uiso 1 1 calc R
C19D C 0.2498(15) 0.0793(15) 0.0494(7) 0.681(6) Uiso 1 1 d D
H19E H 0.2407 0.0548 0.0427 0.817 Uiso 1 1 calc R
H19W H 0.2337 0.0813 0.0616 0.817 Uiso 1 1 calc R
C20D C 0.2353(15) 0.1136(16) 0.0365(9) 0.681(6) Uiso 1 1 d D
H20J H 0.2249 0.1028 0.0241 0.817 Uiso 1 1 calc R
H20K H 0.2575 0.1317 0.0337 0.817 Uiso 1 1 calc R
H20L H 0.2141 0.1282 0.0432 0.817 Uiso 1 1 calc R
C9E C 0.6224(3) 0.2949(4) 0.2136(2) 0.120(5) Uiso 1 1 d D
H9EA H 0.6338 0.3033 0.2263 0.144 Uiso 1 1 calc R
H9EB H 0.6301 0.2668 0.2112 0.144 Uiso 1 1 calc R
C10E C 0.5767(4) 0.2989(6) 0.2139(3) 0.197(8) Uiso 1 1 d D
H10H H 0.5679 0.3017 0.2277 0.237 Uiso 1 1 calc R
H10I H 0.5692 0.3238 0.2070 0.237 Uiso 1 1 calc R
C11E C 0.5538(11) 0.2641(9) 0.2046(7) 0.56(4) Uiso 1 1 d D
H11G H 0.5651 0.2580 0.1915 0.678 Uiso 1 1 calc R
H11H H 0.5254 0.2715 0.2029 0.678 Uiso 1 1 calc R
C12E C 0.5569(19) 0.2272(16) 0.2179(6) 0.681(6) Uiso 1 1 d D
H12G H 0.5409 0.2320 0.2298 0.817 Uiso 1 1 calc R
H12V H 0.5850 0.2242 0.2220 0.817 Uiso 1 1 calc R
C13E C 0.5431(17) 0.1875(10) 0.2085(8) 0.681(6) Uiso 1 1 d D
H13H H 0.5239 0.1945 0.1981 0.817 Uiso 1 1 calc R
H13I H 0.5667 0.1759 0.2019 0.817 Uiso 1 1 calc R
C14E C 0.5242(18) 0.1540(18) 0.2206(6) 0.681(6) Uiso 1 1 d D
H14I H 0.4962 0.1608 0.2239 0.817 Uiso 1 1 calc R
H14J H 0.5391 0.1501 0.2330 0.817 Uiso 1 1 calc R
C15E C 0.5256(15) 0.1161(13) 0.2081(9) 0.681(6) Uiso 1 1 d D
H15H H 0.5264 0.0924 0.2168 0.817 Uiso 1 1 calc R
H15V H 0.5502 0.1161 0.2001 0.817 Uiso 1 1 calc R
C16E C 0.4888(17) 0.1139(18) 0.1947(9) 0.681(6) Uiso 1 1 d D
H16G H 0.4641 0.1144 0.2026 0.817 Uiso 1 1 calc R
H16H H 0.4884 0.1367 0.1855 0.817 Uiso 1 1 calc R
C17E C 0.4921(19) 0.0745(18) 0.1833(10) 0.681(6) Uiso 1 1 d D
H17H H 0.5027 0.0551 0.1929 0.817 Uiso 1 1 calc R
H17V H 0.5138 0.0789 0.1737 0.817 Uiso 1 1 calc R
C18E C 0.460(2) 0.0511(16) 0.1718(10) 0.681(6) Uiso 1 1 d D
H18H H 0.4447 0.0331 0.1805 0.817 Uiso 1 1 calc R
H18I H 0.4718 0.0356 0.1609 0.817 Uiso 1 1 calc R
C19E C 0.4346(16) 0.0865(15) 0.1644(9) 0.681(6) Uiso 1 1 d D
H19F H 0.4512 0.1108 0.1654 0.817 Uiso 1 1 calc R
H19G H 0.4121 0.0899 0.1736 0.817 Uiso 1 1 calc R
C20E C 0.4169(17) 0.0852(14) 0.1434(9) 0.681(6) Uiso 1 1 d D
H20M H 0.3907 0.0981 0.1433 0.817 Uiso 1 1 calc R
H20N H 0.4141 0.0574 0.1392 0.817 Uiso 1 1 calc R
H20O H 0.4348 0.0993 0.1344 0.817 Uiso 1 1 calc R
C9F C 0.8235(3) 0.3235(3) 0.30755(15) 0.089(3) Uiso 1 1 d D
H9FA H 0.8385 0.2981 0.3071 0.106 Uiso 1 1 calc R
H9FB H 0.7962 0.3185 0.3026 0.106 Uiso 1 1 calc R
C10F C 0.8221(4) 0.3397(4) 0.32885(17) 0.125(5) Uiso 1 1 d D
H10J H 0.8106 0.3669 0.3290 0.150 Uiso 1 1 calc R
H10K H 0.8052 0.3223 0.3371 0.150 Uiso 1 1 calc R
C11F C 0.8650(5) 0.3405(8) 0.3368(4) 0.260(11) Uiso 1 1 d D
H11I H 0.8759 0.3664 0.3325 0.313 Uiso 1 1 calc R
H11Y H 0.8793 0.3199 0.3292 0.313 Uiso 1 1 calc R
C12F C 0.8801(15) 0.3355(18) 0.3580(4) 0.681(6) Uiso 1 1 d D
H12H H 0.8746 0.3080 0.3626 0.817 Uiso 1 1 calc R
H12Y H 0.8657 0.3541 0.3667 0.817 Uiso 1 1 calc R
C13F C 0.9252(16) 0.3437(13) 0.3594(10) 0.681(6) Uiso 1 1 d D
H13J H 0.9302 0.3685 0.3520 0.817 Uiso 1 1 calc R
H13K H 0.9309 0.3499 0.3733 0.817 Uiso 1 1 calc R
C14F C 0.9572(15) 0.3136(15) 0.3528(10) 0.681(6) Uiso 1 1 d D
H14K H 0.9580 0.3128 0.3383 0.817 Uiso 1 1 calc R
H14L H 0.9500 0.2867 0.3576 0.817 Uiso 1 1 calc R
C15F C 0.9987(15) 0.3251(18) 0.3607(9) 0.681(6) Uiso 1 1 d D
H15I H 1.0048 0.3527 0.3566 0.817 Uiso 1 1 calc R
H15J H 0.9979 0.3246 0.3752 0.817 Uiso 1 1 calc R
C16F C 1.0326(18) 0.2976(14) 0.3537(7) 0.681(6) Uiso 1 1 d D
H16I H 1.0258 0.2690 0.3549 0.817 Uiso 1 1 calc R
H16J H 1.0415 0.3038 0.3402 0.817 Uiso 1 1 calc R
C17F C 1.0627(17) 0.3113(13) 0.3694(6) 0.681(6) Uiso 1 1 d D
H17I H 1.0675 0.3404 0.3689 0.817 Uiso 1 1 calc R
H17Y H 1.0545 0.3034 0.3827 0.817 Uiso 1 1 calc R
C18F C 1.0985(17) 0.2874(19) 0.3621(9) 0.681(6) Uiso 1 1 d D
H18J H 1.1001 0.2899 0.3477 0.817 Uiso 1 1 calc R
H18Y H 1.0941 0.2589 0.3652 0.817 Uiso 1 1 calc R
C19F C 1.1385(18) 0.300(2) 0.3709(10) 0.681(6) Uiso 1 1 d D
H19H H 1.1449 0.3273 0.3659 0.817 Uiso 1 1 calc R
H19I H 1.1352 0.3026 0.3853 0.817 Uiso 1 1 calc R
C20F C 1.1744(19) 0.273(2) 0.3669(9) 0.681(6) Uiso 1 1 d D
H20P H 1.1991 0.2885 0.3682 0.817 Uiso 1 1 calc R
H20Q H 1.1724 0.2623 0.3536 0.817 Uiso 1 1 calc R
H20R H 1.1746 0.2513 0.3764 0.817 Uiso 1 1 calc R
O1S O 1.0275(4) 0.1249(2) 0.18320(11) 0.192(6) Uani 1 1 d D
N1S N 0.9613(6) 0.1351(8) 0.1726(5) 0.510(14) Uiso 1 1 d D
C1S C 0.9929(6) 0.1276(8) 0.1832(3) 0.510(14) Uiso 1 1 d D
H1SA H 0.9840 0.1221 0.1962 0.612 Uiso 1 1 calc R
C2S C 0.9730(8) 0.1746(9) 0.1617(5) 0.510(14) Uiso 1 1 d D
H2SA H 1.0020 0.1781 0.1622 0.612 Uiso 1 1 calc R
H2SB H 0.9600 0.1973 0.1680 0.612 Uiso 1 1 calc R
H2SC H 0.9645 0.1730 0.1480 0.612 Uiso 1 1 calc R
C3S C 0.9228(7) 0.1209(10) 0.1698(6) 0.510(14) Uiso 1 1 d D
H3SA H 0.9177 0.0988 0.1788 0.612 Uiso 1 1 calc R
H3SB H 0.9199 0.1116 0.1562 0.612 Uiso 1 1 calc R
H3SC H 0.9037 0.1424 0.1722 0.612 Uiso 1 1 calc R
O2S O 0.9062(3) 0.1012(2) 0.12263(18) 0.167(5) Uani 1 1 d .
O1O O 0.74607(17) 0.18866(18) 0.25738(8) 0.0631(17) Uani 1 1 d .
O2O O 0.8838(3) 0.2208(3) 0.18375(11) 0.146(4) Uani 1 1 d .
O3O O 1.0634(3) -0.0184(2) 0.25535(10) 0.107(3) Uani 1 1 d .
O4O O 0.7994(3) -0.0761(2) 0.12653(11) 0.106(3) Uani 1 1 d .
C1O C 0.7431(5) 0.1521(5) 0.2674(2) 0.150(6) Uiso 1 1 d D
H100 H 0.7667 0.1520 0.2761 0.180 Uiso 1 1 calc R
H101 H 0.7489 0.1320 0.2572 0.180 Uiso 1 1 calc R
C2O C 0.7105(13) 0.1327(17) 0.2798(8) 0.681(6) Uiso 1 1 d D
H102 H 0.6901 0.1230 0.2705 0.817 Uiso 1 1 calc R
H103 H 0.6979 0.1545 0.2873 0.817 Uiso 1 1 calc R
C3O C 0.7175(19) 0.0986(17) 0.2944(7) 0.681(6) Uiso 1 1 d D
H104 H 0.7372 0.1060 0.3046 0.817 Uiso 1 1 calc R
H105 H 0.6925 0.0900 0.3008 0.817 Uiso 1 1 calc R
C4O C 0.7337(18) 0.0669(11) 0.2805(7) 0.681(6) Uiso 1 1 d D
H106 H 0.7466 0.0463 0.2888 0.817 Uiso 1 1 calc R
H107 H 0.7551 0.0796 0.2728 0.817 Uiso 1 1 calc R
C5O C 0.7064(13) 0.045(2) 0.2660(10) 0.681(6) Uiso 1 1 d D
H108 H 0.6950 0.0638 0.2564 0.817 Uiso 1 1 calc R
H109 H 0.6843 0.0316 0.2730 0.817 Uiso 1 1 calc R
C6O C 0.7332(19) 0.0140(18) 0.2556(8) 0.681(6) Uiso 1 1 d D
H110 H 0.7377 0.0268 0.2428 0.817 Uiso 1 1 calc R
H111 H 0.7587 0.0172 0.2628 0.817 Uiso 1 1 calc R
C7O C 0.7341(16) -0.0306(16) 0.2502(9) 0.681(6) Uiso 1 1 d D
H112 H 0.7313 -0.0466 0.2623 0.817 Uiso 1 1 calc R
H113 H 0.7603 -0.0370 0.2444 0.817 Uiso 1 1 calc R
C8O C 0.7010(17) -0.0430(15) 0.2356(8) 0.681(6) Uiso 1 1 d D
H114 H 0.7117 -0.0623 0.2263 0.817 Uiso 1 1 calc R
H115 H 0.6915 -0.0194 0.2286 0.817 Uiso 1 1 calc R
H116 H 0.6788 -0.0550 0.2429 0.817 Uiso 1 1 calc R

loop_
_atom_site_aniso_label
_atom_site_aniso_U_11
_atom_site_aniso_U_22
_atom_site_aniso_U_33
_atom_site_aniso_U_23
_atom_site_aniso_U_13
_atom_site_aniso_U_12
Cu1 0.0637(8) 0.0710(8) 0.0490(7) 0.0097(6) -0.0101(6) -0.0035(6)
Cu2 0.0731(8) 0.0704(8) 0.0536(7) 0.0117(6) -0.0080(6) 0.0018(6)
Cu3 0.0760(8) 0.0642(8) 0.0395(6) -0.0110(5) 0.0094(6) -0.0176(6)
Cu4 0.0787(8) 0.0653(8) 0.0489(7) -0.0112(6) 0.0092(6) -0.0182(6)
Cu5 0.0755(8) 0.0566(7) 0.0446(7) 0.0029(5) 0.0249(6) 0.0055(6)
Cu6 0.0794(9) 0.0601(8) 0.0473(7) 0.0031(6) 0.0273(6) 0.0080(6)
O1A 0.086(5) 0.069(5) 0.060(4) 0.012(4) -0.019(4) -0.004(4)
O2A 0.075(5) 0.071(5) 0.079(5) 0.002(4) -0.011(4) -0.009(4)
O3A 0.075(4) 0.067(4) 0.051(4) -0.004(3) -0.008(3) -0.013(4)
O4A 0.090(5) 0.064(4) 0.056(4) -0.006(3) -0.001(4) -0.018(4)
O5A 0.334(16) 0.056(6) 0.176(10) -0.002(6) -0.086(10) -0.059(8)
C1A 0.078(7) 0.072(7) 0.052(6) 0.007(5) 0.001(5) 0.000(6)
C2A 0.074(7) 0.060(6) 0.059(6) 0.004(5) 0.000(5) -0.007(5)
C3A 0.094(8) 0.060(7) 0.056(6) -0.008(5) 0.013(6) -0.001(6)
C4A 0.115(10) 0.067(8) 0.102(9) -0.002(7) -0.030(8) -0.036(7)
C5A 0.127(11) 0.090(10) 0.097(10) 0.005(8) -0.037(8) -0.019(8)
C6A 0.109(9) 0.092(9) 0.075(8) 0.012(7) -0.042(7) -0.006(7)
C7A 0.047(6) 0.061(7) 0.064(7) 0.018(5) -0.021(5) 0.013(5)
C8A 0.092(8) 0.053(6) 0.041(6) -0.007(5) 0.000(5) -0.036(6)
O1B 0.093(5) 0.053(4) 0.057(4) -0.020(3) 0.013(4) -0.011(4)
O2B 0.083(5) 0.065(4) 0.067(4) -0.017(4) 0.025(4) -0.020(4)
O3B 0.090(5) 0.063(4) 0.047(4) -0.011(3) 0.034(4) -0.010(4)
O4B 0.118(6) 0.067(5) 0.086(5) -0.021(4) 0.047(5) -0.023(4)
O5B 0.162(9) 0.126(8) 0.246(12) -0.090(8) 0.147(9) -0.054(7)
C1B 0.085(7) 0.048(6) 0.074(7) -0.018(5) 0.029(6) -0.021(5)
C2B 0.062(6) 0.073(7) 0.063(6) 0.007(5) 0.023(5) -0.019(5)
C3B 0.087(7) 0.062(7) 0.062(6) -0.005(5) 0.043(6) 0.001(6)
C4B 0.158(12) 0.071(8) 0.133(11) -0.039(8) 0.098(10) -0.037(8)
C5B 0.146(12) 0.105(10) 0.158(13) -0.061(9) 0.120(11) -0.067(9)
C6B 0.101(9) 0.108(10) 0.118(10) -0.048(8) 0.050(8) -0.035(8)
C7B 0.080(7) 0.041(5) 0.030(5) -0.011(4) 0.005(4) -0.029(5)
C8B 0.101(8) 0.035(5) 0.064(6) -0.007(5) 0.066(6) 0.001(5)
O1C 0.082(5) 0.070(4) 0.050(4) 0.007(3) 0.031(3) 0.013(4)
O2C 0.103(6) 0.109(6) 0.074(5) 0.034(4) 0.053(5) 0.039(5)
O3C 0.068(4) 0.069(4) 0.070(4) 0.016(4) -0.002(4) 0.011(3)
O4C 0.087(5) 0.084(5) 0.055(4) 0.020(4) -0.004(4) 0.006(4)
O5C 0.176(9) 0.187(10) 0.127(8) 0.092(7) 0.070(7) 0.103(8)
C1C 0.086(8) 0.057(6) 0.066(7) 0.011(5) 0.026(6) 0.018(6)
C2C 0.120(10) 0.110(9) 0.069(7) 0.027(7) 0.054(7) 0.033(8)
C3C 0.170(13) 0.116(10) 0.064(8) 0.047(7) 0.052(8) 0.068(10)
C4C 0.128(10) 0.081(8) 0.071(8) 0.015(6) 0.021(7) 0.029(7)
C5C 0.080(7) 0.062(6) 0.044(6) 0.011(5) 0.004(5) 0.015(5)
C6C 0.069(7) 0.074(7) 0.051(6) 0.008(5) 0.007(5) -0.003(6)
C7C 0.085(7) 0.036(5) 0.060(6) -0.006(5) 0.038(6) 0.008(5)
C8C 0.048(6) 0.050(6) 0.077(7) 0.032(5) -0.014(5) -0.003(5)
O1D 0.100(5) 0.069(5) 0.051(4) 0.002(3) 0.001(4) -0.020(4)
O2D 0.088(5) 0.076(5) 0.066(5) -0.005(4) -0.001(4) -0.013(4)
O3D 0.082(5) 0.069(4) 0.056(4) 0.003(3) -0.011(4) -0.010(4)
O4D 0.096(5) 0.090(5) 0.055(4) 0.006(4) -0.017(4) -0.006(4)
O5D 0.197(12) 0.296(17) 0.304(17) 0.168(14) -0.156(13) -0.172(12)
C1D 0.080(8) 0.072(7) 0.057(6) 0.007(6) 0.002(6) -0.016(6)
C2D 0.071(7) 0.087(8) 0.064(7) -0.017(6) -0.002(6) -0.003(6)
C3D 0.062(7) 0.087(8) 0.076(8) -0.006(6) 0.000(6) -0.016(6)
C4D 0.114(11) 0.142(12) 0.083(9) 0.033(8) -0.033(8) -0.038(9)
C5D 0.113(11) 0.141(12) 0.100(10) 0.030(9) -0.041(9) -0.050(10)
C6D 0.148(13) 0.140(12) 0.096(10) 0.035(9) -0.045(9) -0.065(10)
C7D 0.107(9) 0.054(7) 0.041(6) -0.003(5) 0.002(6) -0.034(6)
C8D 0.074(7) 0.044(6) 0.061(7) -0.007(5) -0.019(6) 0.016(5)
O1E 0.077(5) 0.084(5) 0.046(4) 0.016(3) 0.020(3) 0.026(4)
O2E 0.072(5) 0.087(5) 0.047(4) 0.010(3) 0.008(3) 0.023(4)
O3E 0.083(5) 0.081(5) 0.040(4) 0.011(3) 0.025(3) 0.018(4)
O4E 0.072(4) 0.088(5) 0.038(4) 0.003(3) 0.023(3) 0.017(4)
O5E 0.066(5) 0.163(8) 0.105(6) 0.081(6) 0.033(4) 0.016(5)
C1E 0.070(7) 0.065(6) 0.035(5) 0.000(4) -0.004(5) 0.016(5)
C2E 0.070(7) 0.064(6) 0.054(6) -0.013(5) 0.009(5) -0.001(5)
C3E 0.069(6) 0.066(6) 0.030(5) -0.001(4) 0.014(5) 0.005(5)
C4E 0.088(8) 0.085(8) 0.042(6) 0.000(5) 0.016(6) -0.014(6)
C5E 0.060(7) 0.111(9) 0.051(6) 0.027(6) 0.015(5) 0.021(6)
C6E 0.065(7) 0.085(7) 0.052(6) 0.014(5) 0.002(5) 0.010(6)
C7E 0.057(6) 0.093(8) 0.020(4) 0.002(5) 0.013(4) 0.023(6)
C8E 0.072(6) 0.026(5) 0.054(6) -0.004(4) 0.044(5) -0.001(4)
O1F 0.088(5) 0.063(4) 0.068(4) -0.006(3) 0.025(4) -0.006(4)
O2F 0.083(5) 0.078(5) 0.058(4) -0.014(4) 0.021(4) -0.007(4)
O3F 0.088(5) 0.072(4) 0.064(4) 0.006(3) 0.041(4) -0.011(4)
O4F 0.072(4) 0.095(5) 0.049(4) 0.001(4) 0.029(3) -0.013(4)
O5F 0.126(6) 0.117(6) 0.047(4) -0.022(4) 0.028(4) -0.041(5)
C1F 0.058(6) 0.069(7) 0.051(6) -0.018(5) 0.010(5) 0.000(5)
C2F 0.072(7) 0.080(7) 0.044(6) 0.006(5) 0.002(5) 0.014(6)
C3F 0.066(6) 0.062(6) 0.040(5) 0.007(5) 0.019(5) 0.007(5)
C4F 0.087(8) 0.083(8) 0.055(6) 0.016(6) 0.037(6) 0.004(6)
C5F 0.084(7) 0.097(8) 0.037(6) -0.018(6) 0.017(5) -0.023(6)
C6F 0.080(7) 0.080(7) 0.042(6) -0.014(5) 0.012(5) -0.026(6)
C7F 0.048(6) 0.087(8) 0.051(6) -0.033(6) 0.023(5) -0.013(5)
C8F 0.069(6) 0.032(5) 0.056(6) 0.010(4) 0.038(5) 0.007(4)
O1S 0.44(2) 0.081(6) 0.053(5) 0.015(4) -0.031(8) 0.078(9)
O2S 0.084(6) 0.064(5) 0.355(17) -0.011(7) 0.024(7) -0.031(5)
O1O 0.072(4) 0.071(4) 0.046(4) 0.009(3) 0.026(3) 0.005(3)
O2O 0.113(7) 0.258(12) 0.067(5) 0.024(6) 0.026(5) -0.049(7)
O3O 0.153(7) 0.105(6) 0.062(5) 0.027(4) -0.024(5) -0.006(5)
O4O 0.126(7) 0.082(5) 0.110(6) -0.011(4) -0.006(5) -0.036(5)

loop_
_atom_type_symbol
_atom_type_description
_atom_type_scat_dispersion_real
_atom_type_scat_dispersion_imag
_atom_type_scat_source
C C 0.0033 0.0016 'International Tables Vol C Tables 4.2.6.8 and 6.1.1.4'
H H 0.0000 0.0000 'International Tables Vol C Tables 4.2.6.8 and 6.1.1.4'
N N 0.0061 0.0033 'International Tables Vol C Tables 4.2.6.8 and 6.1.1.4'
O O 0.0106 0.0060 'International Tables Vol C Tables 4.2.6.8 and 6.1.1.4'
Cu Cu 0.3201 1.2651 'International Tables Vol C Tables 4.2.6.8 and 6.1.1.4'

loop_
_geom_angle_atom_site_label_1
_geom_angle_atom_site_label_2
_geom_angle_atom_site_label_3
_geom_angle
_geom_angle_site_symmetry_1
_geom_angle_site_symmetry_3
O1F Cu1 O1A 169.7(3) 6_654 .
O1F Cu1 O3C 88.5(3) 6_654 .
O1A Cu1 O3C 89.8(3) . .
O1F Cu1 O3D 89.9(3) 6_654 12_756
O1A Cu1 O3D 89.2(3) . 12_756
O3C Cu1 O3D 165.9(3) . 12_756
O1F Cu1 O1S 96.3(3) 6_654 .
O1A Cu1 O1S 94.0(3) . .
O3C Cu1 O1S 95.3(4) . .
O3D Cu1 O1S 98.8(4) 12_756 .
O4D Cu2 O4C 169.9(3) 12_756 .
O4D Cu2 O2F 90.9(3) 12_756 6_654
O4C Cu2 O2F 90.5(3) . 6_654
O4D Cu2 O2A 88.1(3) 12_756 .
O4C Cu2 O2A 88.3(3) . .
O2F Cu2 O2A 167.2(3) 6_654 .
O4D Cu2 O3O 95.2(3) 12_756 .
O4C Cu2 O3O 94.5(3) . .
O2F Cu2 O3O 98.8(3) 6_654 .
O2A Cu2 O3O 94.1(3) . .
O1E Cu3 O1B 170.3(3) 12_756 .
O1E Cu3 O1D 87.8(3) 12_756 .
O1B Cu3 O1D 90.4(3) . .
O1E Cu3 O3A 89.0(3) 12_756 .
O1B Cu3 O3A 90.1(3) . .
O1D Cu3 O3A 164.7(3) . .
O1E Cu3 O2S 93.2(3) 12_756 .
O1B Cu3 O2S 96.5(3) . .
O1D Cu3 O2S 94.9(4) . .
O3A Cu3 O2S 100.2(4) . .
O2D Cu4 O2E 89.3(3) . 12_756
O2D Cu4 O4A 171.4(3) . .
O2E Cu4 O4A 89.7(3) 12_756 .
O2D Cu4 O2B 89.5(3) . .
O2E Cu4 O2B 166.6(3) 12_756 .
O4A Cu4 O2B 89.5(3) . .
O2D Cu4 O4O 95.1(3) . .
O2E Cu4 O4O 99.1(3) 12_756 .
O4A Cu4 O4O 93.4(3) . .
O2B Cu4 O4O 94.2(3) . .
O1C Cu5 O3F 91.0(3) . .
O1C Cu5 O3B 88.6(3) . .
O3F Cu5 O3B 168.4(2) . .
O1C Cu5 O3E 167.9(2) . .
O3F Cu5 O3E 88.7(3) . .
O3B Cu5 O3E 89.2(3) . .
O1C Cu5 O2O 96.1(3) . .
O3F Cu5 O2O 95.6(3) . .
O3B Cu5 O2O 95.9(3) . .
O3E Cu5 O2O 96.0(3) . .
O2C Cu6 O4E 168.7(3) . .
O2C Cu6 O4F 91.2(3) . .
O4E Cu6 O4F 88.7(3) . .
O2C Cu6 O4B 88.4(3) . .
O4E Cu6 O4B 89.4(3) . .
O4F Cu6 O4B 168.5(3) . .
O2C Cu6 O1O 94.5(2) . .
O4E Cu6 O1O 96.8(2) . .
O4F Cu6 O1O 94.7(2) . .
O4B Cu6 O1O 96.8(3) . .
C7A O1A Cu1 121.5(6) . .
C7A O2A Cu2 121.2(6) . .
C8A O3A Cu3 122.2(6) . .
C8A O4A Cu4 121.2(6) . .
C9A O5A C5A 112.7(12) . .
C2A C1A C6A 120.0 . .
C2A C1A C7A 117.9(6) . .
C6A C1A C7A 122.0(6) . .
C1A C2A C3A 120.0 . .
C4A C3A C2A 120.0 . .
C4A C3A C8A 119.9(6) . .
C2A C3A C8A 120.0(6) . .
C5A C4A C3A 120.0 . .
O5A C5A C4A 124.2(7) . .
O5A C5A C6A 115.7(7) . .
C4A C5A C6A 120.0 . .
C5A C6A C1A 120.0 . .
O1A C7A O2A 128.5(9) . .
O1A C7A C1A 116.6(8) . .
O2A C7A C1A 114.6(8) . .
O4A C8A O3A 128.0(9) . .
O4A C8A C3A 116.6(8) . .
O3A C8A C3A 115.2(8) . .
C7B O1B Cu3 120.1(5) . .
C7B O2B Cu4 120.7(6) . .
C8B O3B Cu5 122.2(6) . .
C8B O4B Cu6 118.1(6) . .
C5B O5B C9B 116.0(12) . .
C2B C1B C6B 120.0 . .
C2B C1B C7B 119.3(5) . .
C6B C1B C7B 120.7(5) . .
C3B C2B C1B 120.0 . .
C2B C3B C4B 120.0 . .
C2B C3B C8B 117.1(5) . .
C4B C3B C8B 122.7(5) . .
C5B C4B C3B 120.0 . .
O5B C5B C6B 112.4(6) . .
O5B C5B C4B 127.6(6) . .
C6B C5B C4B 120.0 . .
C5B C6B C1B 120.0 . .
O2B C7B O1B 129.5(8) . .
O2B C7B C1B 115.4(7) . .
O1B C7B C1B 114.6(7) . .
O3B C8B O4B 129.5(9) . .
O3B C8B C3B 118.6(7) . .
O4B C8B C3B 111.8(8) . .
C7C O1C Cu5 120.2(6) . .
C7C O2C Cu6 122.2(6) . .
C8C O3C Cu1 123.9(6) . .
C8C O4C Cu2 121.0(6) . .
C3C O5C C9C 117.8(10) . .
C2C C1C C6C 120.0 . .
C2C C1C C7C 119.9(5) . .
C6C C1C C7C 120.0(5) . .
C1C C2C C3C 120.0 . .
O5C C3C C4C 116.8(6) . .
O5C C3C C2C 123.2(6) . .
C4C C3C C2C 120.0 . .
C3C C4C C5C 120.0 . .
C4C C5C C6C 120.0 . .
C4C C5C C8C 119.8(6) . .
C6C C5C C8C 120.0(6) . .
C5C C6C C1C 120.0 . .
O2C C7C O1C 127.7(9) . .
O2C C7C C1C 115.3(8) . .
O1C C7C C1C 116.9(8) . .
O4C C8C O3C 126.3(9) . .
O4C C8C C5C 117.9(8) . .
O3C C8C C5C 115.8(7) . .
C7D O1D Cu3 124.8(6) . .
C7D O2D Cu4 118.5(7) . .
C8D O3D Cu1 122.8(6) . 15_665
C8D O4D Cu2 121.9(7) . 15_665
C5D O5D C9D 124.3(19) . .
C2D C1D C6D 120.0 . .
C2D C1D C7D 118.8(7) . .
C6D C1D C7D 121.0(7) . .
C3D C2D C1D 120.0 . .
C2D C3D C4D 120.0 . .
C2D C3D C8D 119.5(7) . .
C4D C3D C8D 120.4(7) . .
C5D C4D C3D 120.0 . .
O5D C5D C4D 122.6(8) . .
O5D C5D C6D 117.3(8) . .
C4D C5D C6D 120.0 . .
C5D C6D C1D 120.0 . .
O2D C7D O1D 127.9(10) . .
O2D C7D C1D 116.1(9) . .
O1D C7D C1D 115.5(8) . .
O4D C8D O3D 127.4(9) . .
O4D C8D C3D 117.0(9) . .
O3D C8D C3D 115.3(8) . .
C7E O1E Cu3 121.0(6) . 15_665
C7E O2E Cu4 121.4(6) . 15_665
C8E O3E Cu5 121.0(6) . .
C8E O4E Cu6 121.1(6) . .
C5E O5E C9E 116.1(8) . .
C2E C1E C6E 120.0 . .
C2E C1E C7E 120.7(5) . .
C6E C1E C7E 119.0(5) . .
C1E C2E C3E 120.0 . .
C4E C3E C2E 120.0 . .
C4E C3E C8E 120.7(5) . .
C2E C3E C8E 119.1(5) . .
C3E C4E C5E 120.0 . .
O5E C5E C6E 114.5(5) . .
O5E C5E C4E 125.4(5) . .
C6E C5E C4E 120.0 . .
C5E C6E C1E 120.0 . .
O2E C7E O1E 129.1(8) . .
O2E C7E C1E 117.4(7) . .
O1E C7E C1E 113.4(8) . .
O3E C8E O4E 129.0(9) . .
O3E C8E C3E 117.0(7) . .
O4E C8E C3E 113.8(7) . .
C7F O1F Cu1 121.7(6) . 6_654
C7F O2F Cu2 122.6(6) . 6_654
C8F O3F Cu5 120.9(6) . .
C8F O4F Cu6 122.1(6) . .
C5F O5F C9F 118.9(7) . .
C2F C1F C6F 120.0 . .
C2F C1F C7F 121.3(5) . .
C6F C1F C7F 118.6(5) . .
C3F C2F C1F 120.0 . .
C4F C3F C2F 120.0 . .
C4F C3F C8F 119.9(5) . .
C2F C3F C8F 120.0(5) . .
C3F C4F C5F 120.0 . .
O5F C5F C6F 116.5(5) . .
O5F C5F C4F 123.4(5) . .
C6F C5F C4F 120.0 . .
C5F C6F C1F 120.0 . .
O2F C7F O1F 126.8(9) . .
O2F C7F C1F 118.9(7) . .
O1F C7F C1F 114.3(8) . .
O4F C8F O3F 127.6(8) . .
O4F C8F C3F 117.3(7) . .
O3F C8F C3F 115.0(7) . .
O5A C9A C10A 109(2) . .
C11A C10A C9A 109(3) . .
C12A C11A C10A 106(3) . .
C11A C12A C13A 128(5) . .
C12A C13A C14A 129(5) . .
C13A C14A C15A 102.6(15) . .
C16A C15A C14A 99(5) . .
C15A C16A C17A 96(4) . .
C18A C17A C16A 136(6) . .
C17A C18A C19A 129(3) . .
C18A C19A C20A 105(5) . .
O5B C9B C10B 114(2) . .
C9B C10B C11B 117(3) . .
C10B C11B C12B 125(3) . .
C13B C12B C11B 132(5) . .
C12B C13B C14B 110(5) . .
C15B C14B C13B 104.1(14) . .
C14B C15B C16B 102(4) . .
C15B C16B C17B 152(6) . .
C18B C17B C16B 144(6) . .
C17B C18B C19B 140(5) . .
C20B C19B C18B 113.6(17) . .
O5C C9C C10C 107.1(16) . .
C11C C10C C9C 103.6(19) . .
C10C C11C C12C 118(3) . .
C13C C12C C11C 160(6) . .
C14C C13C C12C 128(3) . .
C13C C14C C15C 106.7(14) . .
C16C C15C C14C 109(4) . .
C17C C16C C15C 121(2) . .
C16C C17C C18C 116(2) . .
C19C C18C C17C 124(2) . .
C18C C19C C20C 116(2) . .
O5D C9D C10D 103(3) . .
C9D C10D C11D 122(8) . .
C12D C11D C10D 134(8) . .
C13D C12D C11D 136(5) . .
C12D C13D C14D 139(3) . .
C13D C14D C15D 156(4) . .
C16D C15D C14D 111(5) . .
C15D C16D C17D 111(5) . .
C18D C17D C16D 145(4) . .
C17D C18D C19D 158(4) . .
C20D C19D C18D 129(2) . .
O5E C9E C10E 107.8(12) . .
C11E C10E C9E 115(2) . .
C10E C11E C12E 110(3) . .
C11E C12E C13E 115(2) . .
C14E C13E C12E 122(4) . .
C13E C14E C15E 107.3(15) . .
C14E C15E C16E 110(4) . .
C17E C16E C15E 107(4) . .
C16E C17E C18E 130(5) . .
C17E C18E C19E 99(4) . .
C18E C19E C20E 119(5) . .
O5F C9F C10F 106.9(9) . .
C11F C10F C9F 108.0(14) . .
C10F C11F C12F 130(3) . .
C11F C12F C13F 111(4) . .
C14F C13F C12F 123(2) . .
C13F C14F C15F 111(5) . .
C16F C15F C14F 114(4) . .
C17F C16F C15F 95.3(14) . .
C18F C17F C16F 97.8(13) . .
C17F C18F C19F 114(4) . .
C20F C19F C18F 117(5) . .
C1S O1S Cu1 104.9(12) . .
C1S N1S C3S 140(2) . .
C1S N1S C2S 102.8(14) . .
C3S N1S C2S 117.1(16) . .
O1S C1S N1S 145(2) . .
C1O O1O Cu6 122.4(8) . .
O1O C1O C2O 134(3) . .
C1O C2O C3O 125(5) . .
C4O C3O C2O 100(4) . .
C3O C4O C5O 122(5) . .
C4O C5O C6O 106(2) . .
C7O C6O C5O 141(7) . .
C6O C7O C8O 114(2) . .

loop_
_geom_bond_atom_site_label_1
_geom_bond_atom_site_label_2
_geom_bond_distance
_geom_bond_site_symmetry_2
Cu1 O1F 1.944(6) 6_654
Cu1 O1A 1.951(6) .
Cu1 O3C 1.952(6) .
Cu1 O3D 1.961(6) 12_756
Cu1 O1S 2.155(7) .
Cu2 O4D 1.953(7) 12_756
Cu2 O4C 1.962(7) .
Cu2 O2F 1.963(6) 6_654
Cu2 O2A 1.979(6) .
Cu2 O3O 2.209(7) .
Cu3 O1E 1.929(6) 12_756
Cu3 O1B 1.941(6) .
Cu3 O1D 1.957(7) .
Cu3 O3A 1.966(6) .
Cu3 O2S 2.149(7) .
Cu4 O2D 1.953(7) .
Cu4 O2E 1.960(6) 12_756
Cu4 O4A 1.963(6) .
Cu4 O2B 1.995(6) .
Cu4 O4O 2.174(7) .
Cu5 O1C 1.959(6) .
Cu5 O3F 1.967(6) .
Cu5 O3B 1.974(6) .
Cu5 O3E 1.976(6) .
Cu5 O2O 2.155(7) .
Cu6 O2C 1.923(7) .
Cu6 O4E 1.954(6) .
Cu6 O4F 1.973(7) .
Cu6 O4B 1.985(7) .
Cu6 O1O 2.146(5) .
O1A C7A 1.206(10) .
O2A C7A 1.254(10) .
O3A C8A 1.250(10) .
O4A C8A 1.236(10) .
O5A C9A 1.32(2) .
O5A C5A 1.382(10) .
C1A C2A 1.3900 .
C1A C6A 1.3900 .
C1A C7A 1.534(10) .
C2A C3A 1.3900 .
C3A C4A 1.3900 .
C3A C8A 1.510(11) .
C4A C5A 1.3900 .
C5A C6A 1.3900 .
O1B C7B 1.254(9) .
O2B C7B 1.242(9) .
O3B C8B 1.192(9) .
O4B C8B 1.283(9) .
O5B C5B 1.337(9) .
O5B C9B 1.37(2) .
C1B C2B 1.3900 .
C1B C6B 1.3900 .
C1B C7B 1.511(9) .
C2B C3B 1.3900 .
C3B C4B 1.3900 .
C3B C8B 1.519(10) .
C4B C5B 1.3900 .
C5B C6B 1.3900 .
O1C C7C 1.252(10) .
O2C C7C 1.249(10) .
O3C C8C 1.275(10) .
O4C C8C 1.239(9) .
O5C C3C 1.371(9) .
O5C C9C 1.422(18) .
C1C C2C 1.3900 .
C1C C6C 1.3900 .
C1C C7C 1.518(10) .
C2C C3C 1.3900 .
C3C C4C 1.3900 .
C4C C5C 1.3900 .
C5C C6C 1.3900 .
C5C C8C 1.498(10) .
O1D C7D 1.248(10) .
O2D C7D 1.237(10) .
O3D C8D 1.236(10) .
O3D Cu1 1.961(6) 15_665
O4D C8D 1.217(10) .
O4D Cu2 1.953(7) 15_665
O5D C5D 1.338(11) .
O5D C9D 1.52(4) .
C1D C2D 1.3900 .
C1D C6D 1.3900 .
C1D C7D 1.526(11) .
C2D C3D 1.3900 .
C3D C4D 1.3900 .
C3D C8D 1.529(11) .
C4D C5D 1.3900 .
C5D C6D 1.3900 .
O1E C7E 1.245(9) .
O1E Cu3 1.929(6) 15_665
O2E C7E 1.228(10) .
O2E Cu4 1.960(6) 15_665
O3E C8E 1.208(9) .
O4E C8E 1.240(9) .
O5E C5E 1.347(8) .
O5E C9E 1.353(13) .
C1E C2E 1.3900 .
C1E C6E 1.3900 .
C1E C7E 1.538(9) .
C2E C3E 1.3900 .
C3E C4E 1.3900 .
C3E C8E 1.535(10) .
C4E C5E 1.3900 .
C5E C6E 1.3900 .
O1F C7F 1.281(9) .
O1F Cu1 1.944(6) 6_654
O2F C7F 1.236(10) .
O2F Cu2 1.963(6) 6_654
O3F C8F 1.258(9) .
O4F C8F 1.212(9) .
O5F C5F 1.335(7) .
O5F C9F 1.435(12) .
C1F C2F 1.3900 .
C1F C6F 1.3900 .
C1F C7F 1.490(10) .
C2F C3F 1.3900 .
C3F C4F 1.3900 .
C3F C8F 1.531(10) .
C4F C5F 1.3900 .
C5F C6F 1.3900 .
C9A C10A 1.553(10) .
C10A C11A 1.546(10) .
C11A C12A 1.536(10) .
C12A C13A 1.537(10) .
C13A C14A 1.545(10) .
C14A C15A 1.547(10) .
C15A C16A 1.535(10) .
C16A C17A 1.549(10) .
C17A C18A 1.535(10) .
C18A C19A 1.536(10) .
C19A C20A 1.549(10) .
C9B C10B 1.540(10) .
C10B C11B 1.545(10) .
C11B C12B 1.555(9) .
C12B C13B 1.543(10) .
C13B C14B 1.551(10) .
C14B C15B 1.550(10) .
C15B C16B 1.554(10) .
C16B C17B 1.617(8) .
C17B C18B 1.554(10) .
C18B C19B 1.561(10) .
C19B C20B 1.552(10) .
C9C C10C 1.541(10) .
C10C C11C 1.540(10) .
C11C C12C 1.564(10) .
C12C C13C 1.558(10) .
C13C C14C 1.546(10) .
C14C C15C 1.554(10) .
C15C C16C 1.550(10) .
C16C C17C 1.550(10) .
C17C C18C 1.550(10) .
C18C C19C 1.541(10) .
C19C C20C 1.554(10) .
C9D C10D 1.552(10) .
C10D C11D 1.569(9) .
C11D C12D 1.562(10) .
C12D C13D 1.547(10) .
C13D C14D 1.547(8) .
C14D C15D 1.558(10) .
C15D C16D 1.547(10) .
C16D C17D 1.552(9) .
C17D C18D 1.549(10) .
C18D C19D 1.572(10) .
C19D C20D 1.533(10) .
C9E C10E 1.544(9) .
C10E C11E 1.538(10) .
C11E C12E 1.540(10) .
C12E C13E 1.546(10) .
C13E C14E 1.533(10) .
C14E C15E 1.534(10) .
C15E C16E 1.541(10) .
C16E C17E 1.538(10) .
C17E C18E 1.542(10) .
C18E C19E 1.552(10) .
C19E C20E 1.553(10) .
C9F C10F 1.553(9) .
C10F C11F 1.541(10) .
C11F C12F 1.541(10) .
C12F C13F 1.542(10) .
C13F C14F 1.540(10) .
C14F C15F 1.545(10) .
C15F C16F 1.539(10) .
C16F C17F 1.537(10) .
C17F C18F 1.530(10) .
C18F C19F 1.536(10) .
C19F C20F 1.535(10) .
O1S C1S 1.167(17) .
N1S C1S 1.308(15) .
N1S C3S 1.389(15) .
N1S C2S 1.572(18) .
O1O C1O 1.408(15) .
C1O C2O 1.528(10) .
C2O C3O 1.536(10) .
C3O C4O 1.525(10) .
C4O C5O 1.538(10) .
C5O C6O 1.544(10) .
C6O C7O 1.544(10) .
C7O C8O 1.548(10) .

loop_
_geom_torsion_atom_site_label_1
_geom_torsion_atom_site_label_2
_geom_torsion_atom_site_label_3
_geom_torsion_atom_site_label_4
_geom_torsion
_geom_torsion_site_symmetry_1
O1F Cu1 O1A C7A 2(2) 6_654
O3C Cu1 O1A C7A -79.1(8) .
O3D Cu1 O1A C7A 86.8(8) 12_756
O1S Cu1 O1A C7A -174.4(8) .
O4D Cu2 O2A C7A -90.5(7) 12_756
O4C Cu2 O2A C7A 80.0(7) .
O2F Cu2 O2A C7A -5.0(17) 6_654
O3O Cu2 O2A C7A 174.4(7) .
O1E Cu3 O3A C8A -84.4(7) 12_756
O1B Cu3 O3A C8A 85.9(7) .
O1D Cu3 O3A C8A -6.2(14) .
O2S Cu3 O3A C8A -177.5(7) .
O2D Cu4 O4A C8A 6(2) .
O2E Cu4 O4A C8A 89.1(7) 12_756
O2B Cu4 O4A C8A -77.6(7) .
O4O Cu4 O4A C8A -171.8(7) .
C6A C1A C2A C3A 0.0 .
C7A C1A C2A C3A -175.8(7) .
C1A C2A C3A C4A 0.0 .
C1A C2A C3A C8A 176.1(7) .
C2A C3A C4A C5A 0.0 .
C8A C3A C4A C5A -176.1(7) .
C9A O5A C5A C4A 36(2) .
C9A O5A C5A C6A -146.9(15) .
C3A C4A C5A O5A 177.2(10) .
C3A C4A C5A C6A 0.0 .
O5A C5A C6A C1A -177.5(9) .
C4A C5A C6A C1A 0.0 .
C2A C1A C6A C5A 0.0 .
C7A C1A C6A C5A 175.7(7) .
Cu1 O1A C7A O2A -10.5(15) .
Cu1 O1A C7A C1A 176.1(5) .
Cu2 O2A C7A O1A 11.7(15) .
Cu2 O2A C7A C1A -174.7(5) .
C2A C1A C7A O1A -14.2(11) .
C6A C1A C7A O1A 170.0(7) .
C2A C1A C7A O2A 171.5(6) .
C6A C1A C7A O2A -4.3(10) .
Cu4 O4A C8A O3A -7.8(14) .
Cu4 O4A C8A C3A 176.7(5) .
Cu3 O3A C8A O4A 4.4(14) .
Cu3 O3A C8A C3A 180.0(5) .
C4A C3A C8A O4A 1.8(10) .
C2A C3A C8A O4A -174.3(6) .
C4A C3A C8A O3A -174.3(6) .
C2A C3A C8A O3A 9.6(10) .
O1E Cu3 O1B C7B 9(2) 12_756
O1D Cu3 O1B C7B 88.7(7) .
O3A Cu3 O1B C7B -76.0(7) .
O2S Cu3 O1B C7B -176.3(7) .
O2D Cu4 O2B C7B -87.5(7) .
O2E Cu4 O2B C7B -2.6(17) 12_756
O4A Cu4 O2B C7B 84.0(7) .
O4O Cu4 O2B C7B 177.4(7) .
O1C Cu5 O3B C8B 87.3(8) .
O3F Cu5 O3B C8B -1.1(19) .
O3E Cu5 O3B C8B -80.8(8) .
O2O Cu5 O3B C8B -176.7(8) .
O2C Cu6 O4B C8B -73.5(8) .
O4E Cu6 O4B C8B 95.5(8) .
O4F Cu6 O4B C8B 15(2) .
O1O Cu6 O4B C8B -167.8(7) .
C6B C1B C2B C3B 0.0 .
C7B C1B C2B C3B -176.9(7) .
C1B C2B C3B C4B 0.0 .
C1B C2B C3B C8B 174.9(7) .
C2B C3B C4B C5B 0.0 .
C8B C3B C4B C5B -174.6(8) .
C9B O5B C5B C6B -160.4(13) .
C9B O5B C5B C4B 19(2) .
C3B C4B C5B O5B -178.9(12) .
C3B C4B C5B C6B 0.0 .
O5B C5B C6B C1B 179.1(10) .
C4B C5B C6B C1B 0.0 .
C2B C1B C6B C5B 0.0 .
C7B C1B C6B C5B 176.9(7) .
Cu4 O2B C7B O1B 7.5(14) .
Cu4 O2B C7B C1B 178.8(5) .
Cu3 O1B C7B O2B -11.4(14) .
Cu3 O1B C7B C1B 177.2(5) .
C2B C1B C7B O2B 172.9(6) .
C6B C1B C7B O2B -4.0(10) .
C2B C1B C7B O1B -14.5(10) .
C6B C1B C7B O1B 168.6(6) .
Cu5 O3B C8B O4B 5.9(16) .
Cu5 O3B C8B C3B -179.5(6) .
Cu6 O4B C8B O3B -13.9(16) .
Cu6 O4B C8B C3B 171.1(6) .
C2B C3B C8B O3B 8.3(12) .
C4B C3B C8B O3B -177.0(8) .
C2B C3B C8B O4B -176.2(7) .
C4B C3B C8B O4B -1.5(11) .
O3F Cu5 O1C C7C 95.2(7) .
O3B Cu5 O1C C7C -73.2(7) .
O3E Cu5 O1C C7C 6.7(17) .
O2O Cu5 O1C C7C -169.1(7) .
O4E Cu6 O2C C7C 10(2) .
O4F Cu6 O2C C7C -79.2(8) .
O4B Cu6 O2C C7C 89.3(8) .
O1O Cu6 O2C C7C -174.0(8) .
O1F Cu1 O3C C8C -89.2(7) 6_654
O1A Cu1 O3C C8C 80.7(7) .
O3D Cu1 O3C C8C -5.4(16) 12_756
O1S Cu1 O3C C8C 174.7(7) .
O4D Cu2 O4C C8C -16(2) 12_756
O2F Cu2 O4C C8C 82.3(7) 6_654
O2A Cu2 O4C C8C -85.0(7) .
O3O Cu2 O4C C8C -178.9(7) .
C6C C1C C2C C3C 0.0 .
C7C C1C C2C C3C 176.3(7) .
C9C O5C C3C C4C -177.4(11) .
C9C O5C C3C C2C 0.5(17) .
C1C C2C C3C O5C -177.8(10) .
C1C C2C C3C C4C 0.0 .
O5C C3C C4C C5C 178.0(9) .
C2C C3C C4C C5C 0.0 .
C3C C4C C5C C6C 0.0 .
C3C C4C C5C C8C -174.5(7) .
C4C C5C C6C C1C 0.0 .
C8C C5C C6C C1C 174.5(7) .
C2C C1C C6C C5C 0.0 .
C7C C1C C6C C5C -176.3(7) .
Cu6 O2C C7C O1C 3.1(15) .
Cu6 O2C C7C C1C 179.2(5) .
Cu5 O1C C7C O2C -11.9(14) .
Cu5 O1C C7C C1C 172.1(5) .
C2C C1C C7C O2C -2.9(10) .
C6C C1C C7C O2C 173.4(7) .
C2C C1C C7C O1C 173.6(6) .
C6C C1C C7C O1C -10.1(10) .
Cu2 O4C C8C O3C -0.9(14) .
Cu2 O4C C8C C5C 179.3(5) .
Cu1 O3C C8C O4C 4.4(14) .
Cu1 O3C C8C C5C -175.7(5) .
C4C C5C C8C O4C -0.4(11) .
C6C C5C C8C O4C -175.0(7) .
C4C C5C C8C O3C 179.7(6) .
C6C C5C C8C O3C 5.2(10) .
O1E Cu3 O1D C7D 86.3(8) 12_756
O1B Cu3 O1D C7D -84.2(8) .
O3A Cu3 O1D C7D 7.9(15) .
O2S Cu3 O1D C7D 179.3(8) .
O2E Cu4 O2D C7D -75.1(7) 12_756
O4A Cu4 O2D C7D 8(2) .
O2B Cu4 O2D C7D 91.6(7) .
O4O Cu4 O2D C7D -174.3(7) .
C6D C1D C2D C3D 0.0 .
C7D C1D C2D C3D 175.0(7) .
C1D C2D C3D C4D 0.0 .
C1D C2D C3D C8D -176.9(7) .
C2D C3D C4D C5D 0.0 .
C8D C3D C4D C5D 176.9(7) .
C9D O5D C5D C4D -20(3) .
C9D O5D C5D C6D 157(2) .
C3D C4D C5D O5D 177.4(14) .
C3D C4D C5D C6D 0.0 .
O5D C5D C6D C1D -177.6(13) .
C4D C5D C6D C1D 0.0 .
C2D C1D C6D C5D 0.0 .
C7D C1D C6D C5D -174.9(7) .
Cu4 O2D C7D O1D -10.6(15) .
Cu4 O2D C7D C1D 177.8(5) .
Cu3 O1D C7D O2D 5.2(15) .
Cu3 O1D C7D C1D 176.9(5) .
C2D C1D C7D O2D -174.5(7) .
C6D C1D C7D O2D 0.4(11) .
C2D C1D C7D O1D 12.8(11) .
C6D C1D C7D O1D -172.3(7) .
Cu2 O4D C8D O3D 8.6(15) 15_665
Cu2 O4D C8D C3D -178.7(5) 15_665
Cu1 O3D C8D O4D -8.4(14) 15_665
Cu1 O3D C8D C3D 178.9(5) 15_665
C2D C3D C8D O4D 170.4(7) .
C4D C3D C8D O4D -6.4(11) .
C2D C3D C8D O3D -16.0(10) .
C4D C3D C8D O3D 167.1(7) .
O1C Cu5 O3E C8E 14.1(17) .
O3F Cu5 O3E C8E -74.6(7) .
O3B Cu5 O3E C8E 94.0(7) .
O2O Cu5 O3E C8E -170.2(7) .
O2C Cu6 O4E C8E -1(2) .
O4F Cu6 O4E C8E 88.8(7) .
O4B Cu6 O4E C8E -79.8(7) .
O1O Cu6 O4E C8E -176.6(7) .
C6E C1E C2E C3E 0.0 .
C7E C1E C2E C3E 174.4(6) .
C1E C2E C3E C4E 0.0 .
C1E C2E C3E C8E -174.5(6) .
C2E C3E C4E C5E 0.0 .
C8E C3E C4E C5E 174.4(6) .
C9E O5E C5E C6E 173.6(8) .
C9E O5E C5E C4E -3.9(13) .
C3E C4E C5E O5E 177.3(8) .
C3E C4E C5E C6E 0.0 .
O5E C5E C6E C1E -177.6(7) .
C4E C5E C6E C1E 0.0 .
C2E C1E C6E C5E 0.0 .
C7E C1E C6E C5E -174.5(6) .
Cu4 O2E C7E O1E -5.0(14) 15_665
Cu4 O2E C7E C1E 179.8(5) 15_665
Cu3 O1E C7E O2E 9.3(14) 15_665
Cu3 O1E C7E C1E -175.4(5) 15_665
C2E C1E C7E O2E -173.8(6) .
C6E C1E C7E O2E 0.6(10) .
C2E C1E C7E O1E 10.3(10) .
C6E C1E C7E O1E -175.3(6) .
Cu5 O3E C8E O4E -10.0(13) .
Cu5 O3E C8E C3E 174.7(5) .
Cu6 O4E C8E O3E 1.3(13) .
Cu6 O4E C8E C3E 176.8(4) .
C4E C3E C8E O3E 171.3(6) .
C2E C3E C8E O3E -14.3(9) .
C4E C3E C8E O4E -4.8(9) .
C2E C3E C8E O4E 169.7(6) .
O1C Cu5 O3F C8F -80.0(7) .
O3B Cu5 O3F C8F 8.2(18) .
O3E Cu5 O3F C8F 87.9(7) .
O2O Cu5 O3F C8F -176.2(7) .
O2C Cu6 O4F C8F 95.5(7) .
O4E Cu6 O4F C8F -73.2(7) .
O4B Cu6 O4F C8F 8(2) .
O1O Cu6 O4F C8F -169.9(7) .
C6F C1F C2F C3F 0.0 .
C7F C1F C2F C3F -176.9(7) .
C1F C2F C3F C4F 0.0 .
C1F C2F C3F C8F 176.7(6) .
C2F C3F C4F C5F 0.0 .
C8F C3F C4F C5F -176.7(6) .
C9F O5F C5F C6F -171.1(7) .
C9F O5F C5F C4F 4.8(11) .
C3F C4F C5F O5F -175.8(8) .
C3F C4F C5F C6F 0.0 .
O5F C5F C6F C1F 176.0(7) .
C4F C5F C6F C1F 0.0 .
C2F C1F C6F C5F 0.0 .
C7F C1F C6F C5F 177.0(7) .
Cu2 O2F C7F O1F 3.1(15) 6_654
Cu2 O2F C7F C1F -179.8(5) 6_654
Cu1 O1F C7F O2F -2.1(14) 6_654
Cu1 O1F C7F C1F -179.3(5) 6_654
C2F C1F C7F O2F 169.4(7) .
C6F C1F C7F O2F -7.5(11) .
C2F C1F C7F O1F -13.1(10) .
C6F C1F C7F O1F 170.0(6) .
Cu6 O4F C8F O3F -12.3(14) .
Cu6 O4F C8F C3F 171.4(5) .
Cu5 O3F C8F O4F 3.4(14) .
Cu5 O3F C8F C3F 179.8(5) .
C4F C3F C8F O4F 4.3(10) .
C2F C3F C8F O4F -172.4(6) .
C4F C3F C8F O3F -172.5(6) .
C2F C3F C8F O3F 10.8(10) .
C5A O5A C9A C10A 171.8(19) .
O5A C9A C10A C11A -171(2) .
C9A C10A C11A C12A -172(3) .
C10A C11A C12A C13A 170(7) .
C11A C12A C13A C14A -166(6) .
C12A C13A C14A C15A -156(7) .
C13A C14A C15A C16A 173(6) .
C14A C15A C16A C17A 165(6) .
C15A C16A C17A C18A -95(11) .
C16A C17A C18A C19A -172(6) .
C17A C18A C19A C20A -157(8) .
C5B O5B C9B C10B 165.3(19) .
O5B C9B C10B C11B -72(4) .
C9B C10B C11B C12B 146(4) .
C10B C11B C12B C13B -19(11) .
C11B C12B C13B C14B -171(6) .
C12B C13B C14B C15B 140(5) .
C13B C14B C15B C16B 97(5) .
C14B C15B C16B C17B 60(10) .
C15B C16B C17B C18B 6(14) .
C16B C17B C18B C19B 162(6) .
C17B C18B C19B C20B -131(7) .
C3C O5C C9C C10C -174.4(14) .
O5C C9C C10C C11C -75(2) .
C9C C10C C11C C12C 162(3) .
C10C C11C C12C C13C 155(11) .
C11C C12C C13C C14C 53(19) .
C12C C13C C14C C15C -161(7) .
C13C C14C C15C C16C 160(6) .
C14C C15C C16C C17C 159(6) .
C15C C16C C17C C18C -173(5) .
C16C C17C C18C C19C 177(6) .
C17C C18C C19C C20C -174(6) .
C5D O5D C9D C10D -152(3) .
O5D C9D C10D C11D 135(6) .
C9D C10D C11D C12D 108(18) .
C10D C11D C12D C13D -164(10) .
C11D C12D C13D C14D -144(12) .
C12D C13D C14D C15D -55(11) .
C13D C14D C15D C16D 164(7) .
C14D C15D C16D C17D 169(5) .
C15D C16D C17D C18D -132(10) .
C16D C17D C18D C19D 160(9) .
C17D C18D C19D C20D -83(15) .
C5E O5E C9E C10E -163.1(11) .
O5E C9E C10E C11E 102(3) .
C9E C10E C11E C12E 71(5) .
C10E C11E C12E C13E -168(5) .
C11E C12E C13E C14E -148(6) .
C12E C13E C14E C15E -164(5) .
C13E C14E C15E C16E -87(7) .
C14E C15E C16E C17E -178(5) .
C15E C16E C17E C18E 163(7) .
C16E C17E C18E C19E 32(11) .
C17E C18E C19E C20E 141(5) .
C5F O5F C9F C10F 173.1(9) .
O5F C9F C10F C11F -68.8(15) .
C9F C10F C11F C12F -150(4) .
C10F C11F C12F C13F -173(3) .
C11F C12F C13F C14F -77(9) .
C12F C13F C14F C15F -165(5) .
C13F C14F C15F C16F -177(6) .
C14F C15F C16F C17F -164(6) .
C15F C16F C17F C18F -176(5) .
C16F C17F C18F C19F 166(6) .
C17F C18F C19F C20F 170(5) .
O1F Cu1 O1S C1S -120.4(15) 6_654
O1A Cu1 O1S C1S 58.9(16) .
O3C Cu1 O1S C1S -31.3(16) .
O3D Cu1 O1S C1S 148.8(15) 12_756
Cu1 O1S C1S N1S -150(4) .
C3S N1S C1S O1S 138(6) .
C2S N1S C1S O1S -49(5) .
O2C Cu6 O1O C1O -30.1(10) .
O4E Cu6 O1O C1O 149.1(9) .
O4F Cu6 O1O C1O -121.7(9) .
O4B Cu6 O1O C1O 58.8(10) .
Cu6 O1O C1O C2O -159(4) .
O1O C1O C2O C3O -161(4) .
C1O C2O C3O C4O -61(8) .
C2O C3O C4O C5O -73(7) .
C3O C4O C5O C6O -177(4) .
C4O C5O C6O C7O 131(6) .
C5O C6O C7O C8O 64(12) .

loop_
_platon_squeeze_void_nr
_platon_squeeze_void_average_x
_platon_squeeze_void_average_y
_platon_squeeze_void_average_z
_platon_squeeze_void_volume
_platon_squeeze_void_count_electrons
1 0.438 0.002 -0.009 20227.5 3014.4
2 0.000 0.250 0.125 1510.8 351.9
3 0.500 0.250 0.375 1510.7 349.4
4 0.500 -0.250 0.625 1510.8 351.9
5 1.000 -0.250 0.875 1510.7 349.4
6 0.171 0.048 0.012 14.8 -0.1
7 0.671 0.048 0.488 14.7 0.1
8 0.798 0.079 0.238 14.7 -0.9
9 0.298 0.079 0.262 14.8 -1.0
10 0.202 0.421 0.238 14.8 -0.7
11 0.702 0.421 0.262 14.9 -0.4
12 0.829 0.452 0.012 15.0 -1.4
13 0.329 0.452 0.488 15.0 -0.9
14 0.671 0.548 0.512 14.8 -0.1
15 0.171 0.548 0.988 14.7 0.1
16 0.298 0.579 0.738 14.7 -0.9
17 0.798 0.579 0.762 14.8 -1.0
18 0.702 0.921 0.738 14.8 -0.7
19 0.202 0.921 0.762 14.9 -0.4
20 0.329 0.952 0.512 15.0 -1.4
21 0.829 0.952 0.988 15.0 -0.9
